data_1100320
loop_
_publ_author_name
'Reetz, M. T.'
'Harms, K.'
'Reif, W.'

_publ_section_title
;
 An X-ray structural analysis of a chiral \a-alkoxy-ketone/SnCl~4~ chelate
;
_journal_coden_ASTM TELEAY
_journal_issue 46
_journal_name_full 'Tetrahedron Letters'
_journal_page_first 5881
_journal_page_last 5884
_journal_paper_doi 10.1016/s0040-4039(00)82215-7
_journal_volume 29
_journal_year 1988
_chemical_formula_sum 'C9 H10 Cl4 O2 Sn'
_space_group_IT_number 14
_symmetry_cell_setting monoclinic
_symmetry_space_group_name_Hall '-P 2ybc'
_symmetry_space_group_name_H-M 'P 1 21/c 1'
_cell_angle_alpha 90
_cell_angle_beta 99.43(3)
_cell_angle_gamma 90
_cell_formula_units_Z 8
_cell_length_a 14.876(2)
_cell_length_b 13.720(5)
_cell_length_c 14.101(6)
_cod_original_sg_symbol_H-M 'P 21/c'
_cod_original_formula_sum 'C9 H10 Cl4 O2 Sn1'
_cod_database_code 1100320

loop_
_symmetry_equiv_pos_site_id
_symmetry_equiv_pos_as_xyz
1 x,y,z
2 -x,1/2+y,1/2-z
3 -x,-y,-z
4 x,-1/2-y,-1/2+z

loop_
_atom_site_label
_atom_site_type_symbol
_atom_site_fract_x
_atom_site_fract_y
_atom_site_fract_z
Sn1 Sn 0.59025(3) 0.32381(3) 0.18702(3)
Cl1 Cl 0.5516(1) 0.1786(1) 0.2577(1)
Cl2 Cl 0.5838(1) 0.2863(1) 0.0244(1)
Cl3 Cl 0.4398(1) 0.3876(2) 0.1633(1)
Cl4 Cl 0.7485(1) 0.2963(2) 0.2261(2)
O1 O 0.6059(3) 0.4000(3) 0.3248(3)
O2 O 0.6320(3) 0.4799(3) 0.1668(3)
C1 C 0.6314(4) 0.4866(4) 0.3344(5)
C2 C 0.6537(4) 0.5378(4) 0.2498(4)
C3 C 0.6374(4) 0.5349(4) 0.4253(4)
C4 C 0.6656(5) 0.6310(5) 0.4356(5)
C5 C 0.6700(7) 0.6776(6) 0.5228(6)
C6 C 0.6446(5) 0.6266(6) 0.6016(6)
C7 C 0.6167(5) 0.5330(6) 0.5926(5)
C8 C 0.6135(5) 0.4859(5) 0.5036(5)
C9 C 0.6374(9) 0.5282(6) 0.0785(6)
H1 H 0.6195(4) 0.5974(4) 0.2409(4)
H2 H 0.7176(4) 0.5523(4) 0.2600(4)
H3 H 0.6818(5) 0.6653(5) 0.3815(5)
H4 H 0.6902(7) 0.7441(6) 0.5299(6)
H5 H 0.6472(5) 0.6591(6) 0.6623(6)
H6 H 0.5993(5) 0.4988(6) 0.6462(5)
H7 H 0.5945(5) 0.4191(5) 0.4968(5)
H8 H 0.6247(9) 0.4878(6) 0.0223(6)
H9 H 0.5856(9) 0.5688(6) 0.0825(6)
H10 H 0.6895(9) 0.5683(6) 0.0745(6)
Sn2 Sn 0.04633(3) 0.16299(3) 0.17314(4)
Cl5 Cl 0.0945(1) 0.1781(1) 0.0225(2)
Cl6 Cl 0.0922(1) -0.0013(1) 0.1908(2)
Cl7 Cl -0.0352(1) 0.1642(2) 0.3029(2)
Cl8 Cl 0.1732(1) 0.2449(2) 0.2573(2)
O3 O -0.0297(3) 0.2962(3) 0.1241(3)
O4 O -0.0874(3) 0.1204(3) 0.0839(4)
C10 C -0.0955(4) 0.2923(5) 0.0589(5)
C11 C -0.1339(5) 0.1951(4) 0.0245(6)
C12 C -0.1345(4) 0.3817(5) 0.0123(5)
C13 C -0.2042(4) 0.3788(6) -0.0684(5)
C14 C -0.2368(5) 0.4631(6) -0.1130(6)
C15 C -0.1989(5) 0.5501(6) -0.0798(6)
C16 C -0.1309(5) 0.5559(5) -0.0017(6)
C17 C -0.0979(4) 0.4711(5) 0.0448(5)
C18 C -0.1409(6) 0.0384(6) 0.0985(8)
H11 H -0.2293(4) 0.3172(6) -0.0918(5)
H12 H -0.1254(5) 0.1851(4) -0.0408(6)
H13 H -0.1978(5) 0.1931(4) 0.0281(6)
H14 H -0.2857(5) 0.4618(6) -0.1667(6)
H15 H -0.2204(5) 0.6088(6) -0.1131(6)
H16 H -0.1068(5) 0.6181(5) 0.0210(6)
H17 H -0.0496(4) 0.4739(5) 0.0990(5)
H18 H -0.1173(6) -0.0136(6) 0.1410(8)
H19 H -0.1770(6) 0.0117(6) 0.0419(8)
H20 H -0.1780(6) 0.0804(6) 0.1305(8)

loop_
_atom_type_symbol
_atom_type_radius_bond
C 0.68
H 0.23
Cl 0.99
O 0.68
Sn 1.46
